data_2005512
loop_
_publ_author_name
'Barker, J.'
'Phillips, P. R.'
'Wallbridge, M. G. H.'
'Powell, H. R.'

_publ_section_title
;
 Benzamidine
;
_journal_issue 10
_journal_name_full 'Acta Crystallographica Section C'
_journal_page_first 2617
_journal_page_last 2619
_journal_paper_doi 10.1107/S0108270196006282
_journal_volume 52
_journal_year 1996
_chemical_formula_sum 'C7 H8 N2'
_chemical_formula_weight 120.16
_chemical_name_systematic benzenecarboximidamide
_space_group_IT_number 82
_symmetry_cell_setting tetragonal
_symmetry_space_group_name_Hall 'I -4'
_symmetry_space_group_name_H-M 'I -4'
_atom_type_scat_source IntTabIV_Table_2.2B
_audit_creation_method CRYSTALS
_cell_angle_alpha 90
_cell_angle_beta 90
_cell_angle_gamma 90
_cell_formula_units_Z 8
_cell_length_a 15.7353(20)
_cell_length_b 15.7353
_cell_length_c 5.2803(17)
_cell_measurement_reflns_used 25
_cell_measurement_theta_max 59.9
_cell_measurement_theta_min 58.5
_cell_volume 1307.4(5)
_computing_data_collection 'AFC7R Software (Molecular Structure Corporation, 1993)'
_computing_data_reduction 'TEXSAN (Molecular Structure Corporation, 1992)'
_computing_molecular_graphics 'CAMERON (Pearce & Watkin, 1993)'
_computing_publication_material CRYSTALS
_computing_structure_refinement 'CRYSTALS (Watkin, Carruthers & Betteridge, 1985)'
_computing_structure_solution 'SIR92 (Altomare et al., 1994)'
_diffrn_ambient_temperature 298
_diffrn_measurement_device 'Rigaku AFC-7R'
_diffrn_measurement_method '\w/2-\q scans'
_diffrn_radiation_monochromator graphite
_diffrn_radiation_source 'normal focus rotating anode'
_diffrn_radiation_type 'Cu K\a'
_diffrn_radiation_wavelength 1.5418
_diffrn_reflns_av_R_equivalents 0.0287
_diffrn_reflns_limit_h_max 19
_diffrn_reflns_limit_h_min -19
_diffrn_reflns_limit_k_max 19
_diffrn_reflns_limit_k_min 0
_diffrn_reflns_limit_l_max 6
_diffrn_reflns_limit_l_min 0
_diffrn_reflns_number 1484
_diffrn_reflns_theta_max 74.80
_diffrn_reflns_theta_min 5.00
_diffrn_standards_decay_% '11.57, correction applied'
_diffrn_standards_interval_count 100
_diffrn_standards_number 3
_exptl_absorpt_coefficient_mu 0.567
_exptl_absorpt_correction_T_max 0.998
_exptl_absorpt_correction_T_min 0.973
_exptl_absorpt_correction_type 'empirical, \y-scan (North, Phillips & Matthews, 1968)'
_exptl_crystal_colour colourless
_exptl_crystal_density_diffrn 1.22
_exptl_crystal_description block
_exptl_crystal_F_000 513.28
_exptl_crystal_size_max 0.24
_exptl_crystal_size_mid 0.20
_exptl_crystal_size_min 0.20
_refine_diff_density_max 0.189
_refine_diff_density_min -0.173
_refine_ls_extinction_coef 27.(4)
_refine_ls_extinction_method 'Larson (1970)'
_refine_ls_goodness_of_fit_obs 0.957
_refine_ls_hydrogen_treatment 'H atoms geometrically placed after each cycle'
_refine_ls_matrix_type full
_refine_ls_number_parameters 115
_refine_ls_number_reflns 911
_refine_ls_R_factor_obs 0.034
_refine_ls_shift/esd_max 0.003
_refine_ls_structure_factor_coef F
_refine_ls_weighting_scheme
;Weights: four-term polynomial (CRYSTALS; Watkin, Carruthers & Betteridge,
1985)
;
_refine_ls_wR_factor_obs 0.029
_reflns_number_observed 911
_reflns_number_total 1279
_reflns_observed_criterion >3\s(I)
_cod_data_source_file ha1142.cif
_cod_data_source_block jim7
_cod_original_cell_volume 1307.28
_cod_original_sg_symbol_H-M 'I    -4  '
_cod_database_code 2005512

loop_
_symmetry_equiv_pos_as_xyz
X,Y,Z
X+1/2,Y+1/2,Z+1/2
Y,-X,-Z
Y+1/2,-X+1/2,-Z+1/2
-X,-Y,Z
-X+1/2,-Y+1/2,Z+1/2
-Y,X,-Z
-Y+1/2,X+1/2,-Z+1/2

loop_
_atom_site_aniso_label
_atom_site_aniso_U_11
_atom_site_aniso_U_22
_atom_site_aniso_U_33
_atom_site_aniso_U_12
_atom_site_aniso_U_13
_atom_site_aniso_U_23
N(11) 0.0500(10) 0.0660(10) 0.0370(10) 0.0020(10) -0.0042(8) -0.0044(9)
N(12) 0.0580(10) 0.099(2) 0.0320(10) 0.0090(10) -0.0020(10) -0.0040(10)
C(1) 0.0530(10) 0.0400(10) 0.0350(10) 0.0035(9) 0.0000(10) 0.0010(10)
C(2) 0.0540(10) 0.0350(10) 0.0340(10) 0.0013(9) -0.0019(9) 0.0028(9)
C(3) 0.060(2) 0.0530(10) 0.0450(10) -0.0010(10) -0.0080(10) -0.0050(10)
C(4) 0.074(2) 0.055(2) 0.0550(10) -0.0110(10) -0.0170(10) -0.0030(10)
C(5) 0.056(2) 0.073(2) 0.062(2) -0.0110(10) -0.0080(10) 0.0090(10)
C(6) 0.058(2) 0.080(2) 0.0510(10) 0.0020(10) 0.0050(10) 0.0000(10)
C(7) 0.0560(10) 0.0590(10) 0.0400(10) 0.0010(10) -0.0010(10) -0.0060(10)

loop_
_atom_site_label
_atom_site_occupancy
_atom_site_fract_x
_atom_site_fract_y
_atom_site_fract_z
_atom_site_U_iso_or_equiv
_atom_site_thermal_displace_type
N(11) 1.0000 0.6083(1) 0.0980(1) 0.5984(4) 0.0493 Uani
N(12) 1.0000 0.5936(2) 0.1243(2) 1.0312(4) 0.0563 Uani
C(1) 1.0000 0.6400(1) 0.1131(1) 0.8199(4) 0.0418 Uani
C(2) 1.0000 0.7339(1) 0.1207(1) 0.8436(4) 0.0399 Uani
C(3) 1.0000 0.7707(2) 0.1663(2) 1.0408(5) 0.0518 Uani
C(4) 1.0000 0.8582(2) 0.1761(2) 1.0517(6) 0.0587 Uani
C(5) 1.0000 0.9090(2) 0.1400(2) 0.8690(5) 0.0621 Uani
C(6) 1.0000 0.8729(2) 0.0938(2) 0.6738(6) 0.0620 Uani
C(7) 1.0000 0.7858(2) 0.0842(2) 0.6632(5) 0.0508 Uani
H(3) 1.0000 0.734(2) 0.190(2) 1.168(6) 0.068(8) Uiso
H(4) 1.0000 0.882(2) 0.208(2) 1.197(7) 0.077(8) Uiso
H(5) 1.0000 0.969(2) 0.146(2) 0.883(6) 0.074(9) Uiso
H(6) 1.0000 0.912(2) 0.072(2) 0.533(7) 0.09(1) Uiso
H(7) 1.0000 0.760(2) 0.055(2) 0.526(5) 0.065(8) Uiso
H(11) 1.0000 0.553(2) 0.095(1) 0.606(5) 0.050(7) Uiso
H(121) 1.0000 0.540(2) 0.126(2) 1.032(6) 0.07(1) Uiso
H(122) 1.0000 0.616(2) 0.123(2) 1.173(7) 0.058(7) Uiso

loop_
_atom_type_symbol
_atom_type_scat_dispersion_real
_atom_type_scat_dispersion_imag
'C   ' 0.0170 0.0090
'H   ' 0.0000 0.0000
'N   ' 0.0290 0.0180
'CL  ' 0.3480 0.7020

loop_
_geom_angle_atom_site_label_1
_geom_angle_atom_site_label_2
_geom_angle_atom_site_label_3
_geom_angle
_geom_angle_publ_flag
N(11) C(1) N(12) 124.4(2) yes
N(11) C(1) C(2) 118.3(2) yes
N(12) C(1) C(2) 117.3(2) yes
C(1) C(2) C(3) 121.2(2) yes
C(1) C(2) C(7) 119.7(2) yes
C(3) C(2) C(7) 119.1(2) yes
C(2) C(3) C(4) 120.1(3) yes
C(3) C(4) C(5) 120.1(3) yes
C(4) C(5) C(6) 120.0(3) yes
C(5) C(6) C(7) 119.7(3) yes
C(2) C(7) C(6) 120.9(2) yes

loop_
_geom_bond_atom_site_label_1
_geom_bond_atom_site_label_2
_geom_bond_site_symmetry_2
_geom_bond_distance
_geom_bond_publ_flag
N(11) C(1) . 1.294(3) yes
N(12) C(1) . 1.344(3) yes
C(1) C(2) . 1.489(3) yes
C(2) C(3) . 1.390(3) yes
C(2) C(7) . 1.379(3) yes
C(3) C(4) . 1.387(4) yes
C(4) C(5) . 1.376(4) yes
C(5) C(6) . 1.384(4) yes
C(6) C(7) . 1.380(4) yes
N(11) N(11) 4_556 3.62 no
N(11) N(11) 8_546 3.62 no
N(11) N(12) 1_554 3.03 no
N(11) N(12) . 2.33 no
N(11) N(12) 4_556 3.10 no
N(11) N(12) 8_546 3.72 no
